data_8106531
loop_
_publ_author_name
'Liu, Lu'
'Zhang, Jin'
'Gao, Huiling'
'Deng, Shaoxin'

_publ_section_title
;
 Crystal structure of
 poly[aqua-(2,2&#x2032;-bipyridine-\kN,N&#x2032;)-(\m4-5,5&#x2032;-(hexane-1,6-diyl)-bis(oxy)diisophthalato
 \k8 O 1,O 2:O 3,O 4:O 5,O 6:O 7,O 8)manganese(II)], C21H21MnN2O7
;
_journal_issue 3
_journal_name_full 'Zeitschrift f\"ur Kristallographie - New Crystal Structures'
_journal_page_first 343
_journal_page_last 345
_journal_paper_doi 10.1515/ncrs-2016-0239
_journal_volume 232
_journal_year 2017
_chemical_formula_moiety 'C21 H19 Mn N2 O6, H2 O'
_chemical_formula_sum 'C21 H21 Mn N2 O7'
_chemical_formula_weight 468.34
_space_group_IT_number 2
_space_group_name_Hall '-P 1'
_space_group_name_H-M_alt 'P -1'
_symmetry_cell_setting triclinic
_symmetry_space_group_name_Hall '-P 1'
_symmetry_space_group_name_H-M 'P -1'
_atom_sites_solution_hydrogens geom
_atom_sites_solution_primary direct
_atom_sites_solution_secondary difmap
_cell_angle_alpha 80.92(3)
_cell_angle_beta 78.53(3)
_cell_angle_gamma 84.75(3)
_cell_formula_units_Z 2
_cell_length_a 8.6230(17)
_cell_length_b 9.967(2)
_cell_length_c 13.257(3)
_cell_measurement_reflns_used 3009
_cell_measurement_temperature 293(2)
_cell_measurement_theta_max 27.8804
_cell_measurement_theta_min 1.5835
_cell_volume 1100.5(4)
_computing_cell_refinement 'CrystalClear (Rigaku/MSC Inc., 2006)'
_computing_data_collection 'CrystalClear (Rigaku/MSC Inc., 2006)'
_computing_data_reduction 'CrystalClear (Rigaku/MSC Inc., 2006)'
_computing_molecular_graphics SHELXTL
_computing_publication_material SHELXTL
_computing_structure_refinement 'SHELXL-97 (Sheldrick, 1997)'
_computing_structure_solution 'SHELXS-97 (Sheldrick, 1990)'
_diffrn_ambient_temperature 293(2)
_diffrn_measured_fraction_theta_full 0.998
_diffrn_measured_fraction_theta_max 0.998
_diffrn_measurement_device_type Saturn724
_diffrn_measurement_method dtprofit.ref
_diffrn_radiation_monochromator graphite
_diffrn_radiation_source 'fine-focus sealed tube'
_diffrn_radiation_type MoK\a
_diffrn_radiation_wavelength 0.71073
_diffrn_reflns_av_R_equivalents 0.0425
_diffrn_reflns_av_sigmaI/netI 0.0507
_diffrn_reflns_limit_h_max 10
_diffrn_reflns_limit_h_min -10
_diffrn_reflns_limit_k_max 11
_diffrn_reflns_limit_k_min -11
_diffrn_reflns_limit_l_max 15
_diffrn_reflns_limit_l_min -15
_diffrn_reflns_number 11218
_diffrn_reflns_theta_full 25.00
_diffrn_reflns_theta_max 25.00
_diffrn_reflns_theta_min 1.58
_exptl_absorpt_coefficient_mu 0.644
_exptl_absorpt_correction_T_max 0.8985
_exptl_absorpt_correction_T_min 0.8714
_exptl_absorpt_correction_type multi-scan
_exptl_absorpt_process_details sadabs
_exptl_crystal_colour Colorless
_exptl_crystal_density_diffrn 1.413
_exptl_crystal_density_method 'not measured'
_exptl_crystal_description irregular-shaped
_exptl_crystal_F_000 484
_exptl_crystal_size_max 0.22
_exptl_crystal_size_mid 0.19
_exptl_crystal_size_min 0.17
_refine_diff_density_max 0.733
_refine_diff_density_min -0.335
_refine_diff_density_rms 0.074
_refine_ls_extinction_method none
_refine_ls_goodness_of_fit_ref 0.978
_refine_ls_hydrogen_treatment mixed
_refine_ls_matrix_type full
_refine_ls_number_parameters 280
_refine_ls_number_reflns 3866
_refine_ls_number_restraints 6
_refine_ls_restrained_S_all 1.056
_refine_ls_R_factor_all 0.0676
_refine_ls_R_factor_gt 0.0555
_refine_ls_shift/su_max 0.005
_refine_ls_shift/su_mean 0.001
_refine_ls_structure_factor_coef Fsqd
_refine_ls_weighting_details 'calc w=1/[\s^2^(Fo^2^)+(0.0740P)^2^+1.4218P] where P=(Fo^2^+2Fc^2^)/3'
_refine_ls_weighting_scheme calc
_refine_ls_wR_factor_gt 0.1377
_refine_ls_wR_factor_ref 0.1474
_reflns_number_gt 3284
_reflns_number_total 3866
_reflns_threshold_expression >2sigma(I)
_cod_data_source_file suppl_ncrs-2016-0239_suppl.cif
_cod_data_source_block a
_cod_depositor_comments
;
The following automatic conversions were performed:

data item '_exptl_absorpt_correction_type' value 'Multi-scan' was
changed to 'multi-scan' in accordance with the built-in table derived
from the CIF Core dictionary named 'cif_core.dic' version 2.4.5 last
updated on 2014-11-21.

Automatic conversion script
Id: cif_fix_values 8738 2021-04-28 16:35:53Z antanas 
;
_cod_database_code 8106531

loop_
_symmetry_equiv_pos_as_xyz
'x, y, z'
'-x, -y, -z'

loop_
_atom_site_label
_atom_site_type_symbol
_atom_site_fract_x
_atom_site_fract_y
_atom_site_fract_z
_atom_site_U_iso_or_equiv
_atom_site_adp_type
_atom_site_occupancy
_atom_site_symmetry_multiplicity
_atom_site_calc_flag
_atom_site_refinement_flags
_atom_site_disorder_assembly
_atom_site_disorder_group
Mn1 Mn -0.03641(6) -0.14986(6) 0.81828(4) 0.0296(2) Uani 1 1 d . . .
O1 O 0.1150(4) 0.0067(3) 0.7292(2) 0.0441(8) Uani 1 1 d . . .
O2 O -0.0345(3) 0.0890(3) 0.8626(2) 0.0421(7) Uani 1 1 d . . .
O3 O 0.1570(4) 0.7127(3) 0.7393(3) 0.0546(9) Uani 1 1 d . . .
O4 O -0.0561(4) 0.6128(3) 0.8193(2) 0.0472(8) Uani 1 1 d . . .
O5 O 0.0545(3) -0.2088(3) 0.9609(2) 0.0441(7) Uani 1 1 d D . .
H5 H 0.0199 -0.1538 1.0010 0.066 Uiso 1 1 d RD . .
H5A H 0.0932 -0.2850 0.9850 0.066 Uiso 1 1 d RD . .
O6 O 0.5510(3) 0.3257(3) 0.6254(3) 0.0485(8) Uani 1 1 d . . .
O7 O 0.1953(5) 0.5369(4) 0.0013(3) 0.0864(13) Uani 1 1 d D . .
H7B H 0.1578 0.4843 0.0637 0.130 Uiso 1 1 d RD . .
H7A H 0.2607 0.5122 -0.0224 0.130 Uiso 1 1 d RD . .
N1 N -0.2868(4) -0.1574(4) 0.9094(3) 0.0371(8) Uani 1 1 d . . .
N2 N -0.2038(4) -0.1227(3) 0.7037(3) 0.0362(8) Uani 1 1 d . . .
C1 C -0.1537(6) -0.1055(5) 0.6004(3) 0.0493(12) Uani 1 1 d . . .
H1 H -0.0481 -0.0881 0.5741 0.059 Uiso 1 1 calc R . .
C2 C -0.2519(7) -0.1125(5) 0.5317(4) 0.0581(13) Uani 1 1 d . . .
H2 H -0.2139 -0.0983 0.4604 0.070 Uiso 1 1 calc R . .
C3 C -0.4074(6) -0.1409(5) 0.5704(4) 0.0556(13) Uani 1 1 d . . .
H3 H -0.4756 -0.1480 0.5255 0.067 Uiso 1 1 calc R . .
C4 C -0.4608(6) -0.1587(5) 0.6760(3) 0.0473(11) Uani 1 1 d . . .
H4 H -0.5656 -0.1779 0.7034 0.057 Uiso 1 1 calc R . .
C5 C -0.3569(5) -0.1477(4) 0.7416(3) 0.0345(9) Uani 1 1 d . . .
C6 C -0.4030(5) -0.1623(4) 0.8565(3) 0.0391(10) Uani 1 1 d . . .
C7 C -0.5582(6) -0.1750(7) 0.9064(4) 0.0712(17) Uani 1 1 d . . .
H7 H -0.6376 -0.1769 0.8685 0.085 Uiso 1 1 calc R . .
C8 C -0.5945(6) -0.1849(8) 1.0138(4) 0.081(2) Uani 1 1 d . . .
H8 H -0.6985 -0.1941 1.0488 0.098 Uiso 1 1 calc R . .
C9 C -0.4753(6) -0.1809(7) 1.0678(4) 0.0661(16) Uani 1 1 d . . .
H9 H -0.4966 -0.1870 1.1399 0.079 Uiso 1 1 calc R . .
C10 C -0.3246(5) -0.1676(5) 1.0129(3) 0.0510(12) Uani 1 1 d . . .
H10 H -0.2437 -0.1656 1.0497 0.061 Uiso 1 1 calc R . .
C11 C 0.0734(4) 0.1011(4) 0.7832(3) 0.0303(8) Uani 1 1 d . . .
C12 C 0.1582(4) 0.2307(4) 0.7514(3) 0.0276(8) Uani 1 1 d . . .
C13 C 0.0819(5) 0.3546(4) 0.7751(3) 0.0303(8) Uani 1 1 d . . .
H13 H -0.0229 0.3581 0.8099 0.036 Uiso 1 1 calc R . .
C14 C 0.1632(5) 0.4721(4) 0.7466(3) 0.0311(9) Uani 1 1 d . . .
C15 C 0.3209(5) 0.4670(4) 0.6958(3) 0.0333(9) Uani 1 1 d . . .
H15 H 0.3751 0.5463 0.6769 0.040 Uiso 1 1 calc R . .
C16 C 0.3967(4) 0.3439(4) 0.6736(3) 0.0324(9) Uani 1 1 d . . .
C17 C 0.3136(4) 0.2256(4) 0.6997(3) 0.0297(8) Uani 1 1 d . . .
H17 H 0.3631 0.1433 0.6823 0.036 Uiso 1 1 calc R . .
C18 C 0.0830(5) 0.6078(4) 0.7692(3) 0.0370(9) Uani 1 1 d . . .
C19 C 0.6468(5) 0.4419(5) 0.6046(4) 0.0453(11) Uani 1 1 d . . .
H19A H 0.6483 0.4761 0.6690 0.054 Uiso 1 1 calc R . .
H19B H 0.6027 0.5140 0.5583 0.054 Uiso 1 1 calc R . .
C20 C 0.8120(5) 0.3985(5) 0.5552(4) 0.0453(11) Uani 1 1 d . . .
H20A H 0.8087 0.3584 0.4936 0.054 Uiso 1 1 calc R . .
H20B H 0.8574 0.3300 0.6034 0.054 Uiso 1 1 calc R . .
C21 C 0.9155(5) 0.5191(5) 0.5253(4) 0.0436(11) Uani 1 1 d . . .
H21A H 0.9175 0.5591 0.5871 0.052 Uiso 1 1 calc R . .
H21B H 0.8689 0.5874 0.4775 0.052 Uiso 1 1 calc R . .

loop_
_atom_site_aniso_label
_atom_site_aniso_U_11
_atom_site_aniso_U_22
_atom_site_aniso_U_33
_atom_site_aniso_U_23
_atom_site_aniso_U_13
_atom_site_aniso_U_12
Mn1 0.0245(3) 0.0294(3) 0.0336(4) -0.0035(2) -0.0018(2) -0.0060(2)
O1 0.0527(19) 0.0294(16) 0.0475(18) -0.0120(13) 0.0077(14) -0.0147(13)
O2 0.0397(17) 0.0398(17) 0.0426(17) -0.0074(13) 0.0098(14) -0.0166(13)
O3 0.053(2) 0.0281(16) 0.077(2) -0.0108(15) 0.0064(17) -0.0070(14)
O4 0.0456(19) 0.0350(17) 0.0536(19) -0.0055(14) 0.0058(15) 0.0007(13)
O5 0.0443(18) 0.0453(17) 0.0460(18) -0.0131(14) -0.0159(14) 0.0069(13)
O6 0.0267(15) 0.0418(17) 0.072(2) -0.0107(15) 0.0097(14) -0.0105(13)
O7 0.092(3) 0.069(3) 0.076(3) 0.013(2) 0.012(2) 0.012(2)
N1 0.0256(17) 0.052(2) 0.0349(19) -0.0091(16) -0.0060(14) -0.0045(15)
N2 0.0331(19) 0.041(2) 0.0338(19) -0.0013(15) -0.0057(15) -0.0068(15)
C1 0.047(3) 0.065(3) 0.033(2) -0.001(2) -0.002(2) -0.014(2)
C2 0.072(4) 0.075(4) 0.029(2) -0.004(2) -0.012(2) -0.012(3)
C3 0.061(3) 0.069(3) 0.045(3) -0.011(2) -0.026(2) -0.007(3)
C4 0.043(3) 0.060(3) 0.042(3) -0.009(2) -0.011(2) -0.008(2)
C5 0.032(2) 0.038(2) 0.034(2) -0.0029(17) -0.0071(17) -0.0045(17)
C6 0.030(2) 0.050(3) 0.038(2) -0.0061(19) -0.0072(18) -0.0058(18)
C7 0.031(3) 0.142(6) 0.043(3) -0.014(3) -0.005(2) -0.020(3)
C8 0.029(3) 0.161(7) 0.051(3) -0.015(4) 0.005(2) -0.022(3)
C9 0.037(3) 0.126(5) 0.031(2) -0.009(3) 0.001(2) -0.010(3)
C10 0.031(2) 0.086(4) 0.037(3) -0.012(2) -0.0070(19) -0.003(2)
C11 0.029(2) 0.028(2) 0.035(2) -0.0040(16) -0.0074(17) -0.0064(16)
C12 0.031(2) 0.028(2) 0.0230(19) -0.0032(15) -0.0010(15) -0.0093(15)
C13 0.030(2) 0.030(2) 0.028(2) -0.0035(15) 0.0025(16) -0.0045(16)
C14 0.034(2) 0.026(2) 0.033(2) -0.0056(16) -0.0045(17) -0.0027(16)
C15 0.035(2) 0.025(2) 0.040(2) -0.0027(16) -0.0019(18) -0.0124(16)
C16 0.029(2) 0.033(2) 0.034(2) -0.0043(17) -0.0010(17) -0.0081(16)
C17 0.031(2) 0.030(2) 0.029(2) -0.0085(16) -0.0027(16) -0.0032(16)
C18 0.043(3) 0.032(2) 0.034(2) -0.0057(17) -0.0033(19) -0.0038(18)
C19 0.031(2) 0.044(3) 0.059(3) -0.008(2) 0.002(2) -0.0173(19)
C20 0.029(2) 0.048(3) 0.055(3) -0.002(2) 0.001(2) -0.0111(19)
C21 0.026(2) 0.049(3) 0.053(3) -0.004(2) 0.0001(19) -0.0122(18)

loop_
_atom_type_symbol
_atom_type_description
_atom_type_scat_dispersion_real
_atom_type_scat_dispersion_imag
_atom_type_scat_source
C C 0.0033 0.0016 'International Tables Vol C Tables 4.2.6.8 and 6.1.1.4'
H H 0.0000 0.0000 'International Tables Vol C Tables 4.2.6.8 and 6.1.1.4'
Mn Mn 0.3368 0.7283 'International Tables Vol C Tables 4.2.6.8 and 6.1.1.4'
N N 0.0061 0.0033 'International Tables Vol C Tables 4.2.6.8 and 6.1.1.4'
O O 0.0106 0.0060 'International Tables Vol C Tables 4.2.6.8 and 6.1.1.4'

loop_
_geom_angle_atom_site_label_1
_geom_angle_atom_site_label_2
_geom_angle_atom_site_label_3
_geom_angle
_geom_angle_site_symmetry_1
_geom_angle_site_symmetry_3
O5 Mn1 O1 104.81(12) . .
O5 Mn1 O3 88.87(12) . 1_545
O1 Mn1 O3 81.96(11) . 1_545
O5 Mn1 N1 90.14(12) . .
O1 Mn1 N1 136.43(12) . .
O3 Mn1 N1 140.02(12) 1_545 .
O5 Mn1 N2 160.43(12) . .
O1 Mn1 N2 93.76(12) . .
O3 Mn1 N2 99.95(13) 1_545 .
N1 Mn1 N2 71.85(12) . .
O5 Mn1 O4 86.09(12) . 1_545
O1 Mn1 O4 136.37(11) . 1_545
O3 Mn1 O4 55.72(11) 1_545 1_545
N1 Mn1 O4 84.34(12) . 1_545
N2 Mn1 O4 84.60(12) . 1_545
C11 O1 Mn1 100.3(2) . .
C18 O3 Mn1 94.6(3) . 1_565
C18 O4 Mn1 88.5(2) . 1_565
Mn1 O5 H5 109.4 . .
Mn1 O5 H5A 129.4 . .
H5 O5 H5A 118.4 . .
C16 O6 C19 117.3(3) . .
H7B O7 H7A 112.6 . .
C10 N1 C6 118.2(4) . .
C10 N1 Mn1 124.1(3) . .
C6 N1 Mn1 117.5(3) . .
C1 N2 C5 118.5(4) . .
C1 N2 Mn1 123.0(3) . .
C5 N2 Mn1 117.6(3) . .
N2 C1 C2 122.8(4) . .
N2 C1 H1 118.6 . .
C2 C1 H1 118.6 . .
C1 C2 C3 118.8(4) . .
C1 C2 H2 120.6 . .
C3 C2 H2 120.6 . .
C4 C3 C2 119.2(4) . .
C4 C3 H3 120.4 . .
C2 C3 H3 120.4 . .
C3 C4 C5 119.4(4) . .
C3 C4 H4 120.3 . .
C5 C4 H4 120.3 . .
N2 C5 C4 121.3(4) . .
N2 C5 C6 114.9(3) . .
C4 C5 C6 123.7(4) . .
N1 C6 C7 121.4(4) . .
N1 C6 C5 116.6(3) . .
C7 C6 C5 121.9(4) . .
C6 C7 C8 119.2(4) . .
C6 C7 H7 120.4 . .
C8 C7 H7 120.4 . .
C9 C8 C7 119.2(5) . .
C9 C8 H8 120.4 . .
C7 C8 H8 120.4 . .
C8 C9 C10 118.2(4) . .
C8 C9 H9 120.9 . .
C10 C9 H9 120.9 . .
N1 C10 C9 123.6(4) . .
N1 C10 H10 118.2 . .
C9 C10 H10 118.2 . .
O1 C11 O2 121.8(3) . .
O1 C11 C12 118.1(3) . .
O2 C11 C12 120.0(3) . .
C17 C12 C13 120.2(3) . .
C17 C12 C11 119.2(3) . .
C13 C12 C11 120.6(3) . .
C14 C13 C12 119.6(3) . .
C14 C13 H13 120.2 . .
C12 C13 H13 120.2 . .
C13 C14 C15 120.4(3) . .
C13 C14 C18 120.8(3) . .
C15 C14 C18 118.8(3) . .
C16 C15 C14 119.9(3) . .
C16 C15 H15 120.1 . .
C14 C15 H15 120.1 . .
O6 C16 C15 125.3(3) . .
O6 C16 C17 114.8(3) . .
C15 C16 C17 119.9(3) . .
C12 C17 C16 120.0(3) . .
C12 C17 H17 120.0 . .
C16 C17 H17 120.0 . .
O3 C18 O4 121.0(4) . .
O3 C18 C14 119.6(4) . .
O4 C18 C14 119.4(4) . .
O6 C19 C20 108.5(4) . .
O6 C19 H19A 110.0 . .
C20 C19 H19A 110.0 . .
O6 C19 H19B 110.0 . .
C20 C19 H19B 110.0 . .
H19A C19 H19B 108.4 . .
C19 C20 C21 110.7(4) . .
C19 C20 H20A 109.5 . .
C21 C20 H20A 109.5 . .
C19 C20 H20B 109.5 . .
C21 C20 H20B 109.5 . .
H20A C20 H20B 108.1 . .
C20 C21 C21 113.0(5) . 2_766
C20 C21 H21A 109.0 . .
C21 C21 H21A 109.0 2_766 .
C20 C21 H21B 109.0 . .
C21 C21 H21B 109.0 2_766 .
H21A C21 H21B 107.8 . .

loop_
_geom_bond_atom_site_label_1
_geom_bond_atom_site_label_2
_geom_bond_distance
_geom_bond_site_symmetry_2
Mn1 O5 2.165(3) .
Mn1 O1 2.171(3) .
Mn1 O3 2.257(3) 1_545
Mn1 N1 2.256(3) .
Mn1 N2 2.265(3) .
Mn1 O4 2.385(3) 1_545
O1 C11 1.255(5) .
O2 C11 1.256(5) .
O3 C18 1.244(5) .
O3 Mn1 2.257(3) 1_565
O4 C18 1.251(5) .
O4 Mn1 2.385(3) 1_565
O5 H5 0.8200 .
O5 H5A 0.8429 .
O6 C16 1.366(5) .
O6 C19 1.443(5) .
O7 H7B 0.9230 .
O7 H7A 0.6367 .
N1 C10 1.336(5) .
N1 C6 1.341(5) .
N2 C1 1.341(5) .
N2 C5 1.347(5) .
C1 C2 1.374(7) .
C1 H1 0.9300 .
C2 C3 1.375(7) .
C2 H2 0.9300 .
C3 C4 1.373(6) .
C3 H3 0.9300 .
C4 C5 1.389(6) .
C4 H4 0.9300 .
C5 C6 1.483(6) .
C6 C7 1.377(6) .
C7 C8 1.385(7) .
C7 H7 0.9300 .
C8 C9 1.371(7) .
C8 H8 0.9300 .
C9 C10 1.364(6) .
C9 H9 0.9300 .
C10 H10 0.9300 .
C11 C12 1.503(5) .
C12 C17 1.378(5) .
C12 C13 1.396(5) .
C13 C14 1.382(5) .
C13 H13 0.9300 .
C14 C15 1.393(5) .
C14 C18 1.507(5) .
C15 C16 1.382(5) .
C15 H15 0.9300 .
C16 C17 1.397(5) .
C17 H17 0.9300 .
C19 C20 1.501(6) .
C19 H19A 0.9700 .
C19 H19B 0.9700 .
C20 C21 1.518(6) .
C20 H20A 0.9700 .
C20 H20B 0.9700 .
C21 C21 1.519(8) 2_766
C21 H21A 0.9700 .
C21 H21B 0.9700 .

loop_
_geom_torsion_atom_site_label_1
_geom_torsion_atom_site_label_2
_geom_torsion_atom_site_label_3
_geom_torsion_atom_site_label_4
_geom_torsion
_geom_torsion_site_symmetry_1
_geom_torsion_site_symmetry_2
_geom_torsion_site_symmetry_3
_geom_torsion_site_symmetry_4
O5 Mn1 O1 C11 -69.1(3) . . . .
O3 Mn1 O1 C11 -155.8(3) 1_545 . . .
N1 Mn1 O1 C11 37.2(3) . . . .
N2 Mn1 O1 C11 104.6(3) . . . .
O4 Mn1 O1 C11 -169.2(2) 1_545 . . .
O5 Mn1 N1 C10 11.6(4) . . . .
O1 Mn1 N1 C10 -100.3(4) . . . .
O3 Mn1 N1 C10 100.0(4) 1_545 . . .
N2 Mn1 N1 C10 -176.2(4) . . . .
O4 Mn1 N1 C10 97.7(4) 1_545 . . .
O5 Mn1 N1 C6 -163.1(3) . . . .
O1 Mn1 N1 C6 84.9(3) . . . .
O3 Mn1 N1 C6 -74.7(4) 1_545 . . .
N2 Mn1 N1 C6 9.1(3) . . . .
O4 Mn1 N1 C6 -77.1(3) 1_545 . . .
O5 Mn1 N2 C1 -156.2(4) . . . .
O1 Mn1 N2 C1 42.0(3) . . . .
O3 Mn1 N2 C1 -40.5(4) 1_545 . . .
N1 Mn1 N2 C1 179.9(4) . . . .
O4 Mn1 N2 C1 -94.3(3) 1_545 . . .
O5 Mn1 N2 C5 12.5(5) . . . .
O1 Mn1 N2 C5 -149.3(3) . . . .
O3 Mn1 N2 C5 128.2(3) 1_545 . . .
N1 Mn1 N2 C5 -11.3(3) . . . .
O4 Mn1 N2 C5 74.5(3) 1_545 . . .
C5 N2 C1 C2 -0.2(7) . . . .
Mn1 N2 C1 C2 168.5(4) . . . .
N2 C1 C2 C3 -1.3(8) . . . .
C1 C2 C3 C4 1.3(8) . . . .
C2 C3 C4 C5 0.0(7) . . . .
C1 N2 C5 C4 1.5(6) . . . .
Mn1 N2 C5 C4 -167.7(3) . . . .
C1 N2 C5 C6 -178.7(4) . . . .
Mn1 N2 C5 C6 12.1(5) . . . .
C3 C4 C5 N2 -1.4(7) . . . .
C3 C4 C5 C6 178.8(4) . . . .
C10 N1 C6 C7 1.2(7) . . . .
Mn1 N1 C6 C7 176.2(4) . . . .
C10 N1 C6 C5 178.7(4) . . . .
Mn1 N1 C6 C5 -6.3(5) . . . .
N2 C5 C6 N1 -3.8(6) . . . .
C4 C5 C6 N1 176.0(4) . . . .
N2 C5 C6 C7 173.7(5) . . . .
C4 C5 C6 C7 -6.5(7) . . . .
N1 C6 C7 C8 -1.0(9) . . . .
C5 C6 C7 C8 -178.3(5) . . . .
C6 C7 C8 C9 0.4(11) . . . .
C7 C8 C9 C10 -0.2(10) . . . .
C6 N1 C10 C9 -1.0(8) . . . .
Mn1 N1 C10 C9 -175.6(4) . . . .
C8 C9 C10 N1 0.5(9) . . . .
Mn1 O1 C11 O2 -2.5(4) . . . .
Mn1 O1 C11 C12 176.6(3) . . . .
O1 C11 C12 C17 -28.8(5) . . . .
O2 C11 C12 C17 150.3(4) . . . .
O1 C11 C12 C13 152.1(4) . . . .
O2 C11 C12 C13 -28.8(5) . . . .
C17 C12 C13 C14 -0.1(6) . . . .
C11 C12 C13 C14 179.0(3) . . . .
C12 C13 C14 C15 -0.9(6) . . . .
C12 C13 C14 C18 178.8(3) . . . .
C13 C14 C15 C16 0.1(6) . . . .
C18 C14 C15 C16 -179.5(4) . . . .
C19 O6 C16 C15 6.1(6) . . . .
C19 O6 C16 C17 -174.7(4) . . . .
C14 C15 C16 O6 -179.2(4) . . . .
C14 C15 C16 C17 1.6(6) . . . .
C13 C12 C17 C16 1.9(6) . . . .
C11 C12 C17 C16 -177.2(3) . . . .
O6 C16 C17 C12 178.1(3) . . . .
C15 C16 C17 C12 -2.7(6) . . . .
Mn1 O3 C18 O4 4.2(5) 1_565 . . .
Mn1 O3 C18 C14 -174.6(3) 1_565 . . .
Mn1 O4 C18 O3 -4.0(4) 1_565 . . .
Mn1 O4 C18 C14 174.8(3) 1_565 . . .
C13 C14 C18 O3 -177.4(4) . . . .
C15 C14 C18 O3 2.3(6) . . . .
C13 C14 C18 O4 3.9(6) . . . .
C15 C14 C18 O4 -176.5(4) . . . .
C16 O6 C19 C20 178.0(4) . . . .
O6 C19 C20 C21 176.4(4) . . . .
C19 C20 C21 C21 -180.0(5) . . . 2_766
